data_4110801
loop_
_publ_author_name
'Aaron J. Rossini'
'Robert W. Schurko'

_publ_section_title
;
 Experimental and Theoretical Studies of 45Sc NMR Interactions in Solids
;
_journal_name_full 'Journal of the American Chemical Society'
_journal_page_first 10391
_journal_page_last 10402
_journal_paper_doi 10.1021/ja060477w
_journal_volume 128
_journal_year 2006
_chemical_formula_sum 'C33 H57 O6 Sc'
_chemical_formula_weight 594.75
_chemical_name_systematic
;
 ?
;
_space_group_IT_number 15
_symmetry_cell_setting monoclinic
_symmetry_space_group_name_Hall '-C 2yc'
_symmetry_space_group_name_H-M 'C 1 2/c 1'
_atom_sites_solution_hydrogens geom
_atom_sites_solution_primary direct
_atom_sites_solution_secondary difmap
_audit_creation_method SHELXL-97
_cell_angle_alpha 90.00
_cell_angle_beta 112.714(2)
_cell_angle_gamma 90.00
_cell_formula_units_Z 8
_cell_length_a 20.171(3)
_cell_length_b 17.380(2)
_cell_length_c 23.304(3)
_cell_measurement_reflns_used 6310
_cell_measurement_temperature 173(2)
_cell_measurement_theta_max 28.19
_cell_measurement_theta_min 2.28
_cell_volume 7536.1(17)
_computing_cell_refinement 'Bruker SMART'
_computing_data_collection 'Bruker SMART'
_computing_data_reduction 'Bruker SAINT'
_computing_molecular_graphics 'Bruker SHELXTL'
_computing_publication_material 'Bruker SHELXTL'
_computing_structure_refinement 'SHELXL-97 (Sheldrick, 1997)'
_computing_structure_solution 'Bruker SHELXTL'
_diffrn_ambient_temperature 173(2)
_diffrn_measured_fraction_theta_full 1.000
_diffrn_measured_fraction_theta_max 1.000
_diffrn_measurement_device_type 'CCD area detector'
_diffrn_measurement_method 'phi and omega scans'
_diffrn_radiation_monochromator graphite
_diffrn_radiation_source 'fine-focus sealed tube'
_diffrn_radiation_type MoK\a
_diffrn_radiation_wavelength 0.71073
_diffrn_reflns_av_R_equivalents 0.1380
_diffrn_reflns_av_sigmaI/netI 0.1132
_diffrn_reflns_limit_h_max 23
_diffrn_reflns_limit_h_min -23
_diffrn_reflns_limit_k_max 20
_diffrn_reflns_limit_k_min -20
_diffrn_reflns_limit_l_max 27
_diffrn_reflns_limit_l_min -27
_diffrn_reflns_number 35436
_diffrn_reflns_theta_full 25.00
_diffrn_reflns_theta_max 25.00
_diffrn_reflns_theta_min 1.60
_exptl_absorpt_coefficient_mu 0.230
_exptl_absorpt_correction_T_max 0.955
_exptl_absorpt_correction_T_min 0.606
_exptl_absorpt_correction_type multi-scan
_exptl_absorpt_process_details 'SADABS; Bruker, 2000'
_exptl_crystal_colour colourless
_exptl_crystal_density_diffrn 1.048
_exptl_crystal_description block
_exptl_crystal_F_000 2592
_exptl_crystal_size_max 0.50
_exptl_crystal_size_mid 0.30
_exptl_crystal_size_min 0.20
_refine_diff_density_max 0.467
_refine_diff_density_min -0.665
_refine_diff_density_rms 0.146
_refine_ls_extinction_method none
_refine_ls_goodness_of_fit_ref 1.094
_refine_ls_hydrogen_treatment constr
_refine_ls_matrix_type full
_refine_ls_number_parameters 359
_refine_ls_number_reflns 6646
_refine_ls_number_restraints 3
_refine_ls_restrained_S_all 1.094
_refine_ls_R_factor_all 0.1668
_refine_ls_R_factor_gt 0.0972
_refine_ls_shift/su_max 0.000
_refine_ls_shift/su_mean 0.000
_refine_ls_structure_factor_coef Fsqd
_refine_ls_weighting_details 'calc w=1/[\s^2^(Fo^2^)+(0.1104P)^2^+0.2156P] where P=(Fo^2^+2Fc^2^)/3'
_refine_ls_weighting_scheme calc
_refine_ls_wR_factor_gt 0.2028
_refine_ls_wR_factor_ref 0.2442
_reflns_number_gt 3785
_reflns_number_total 6646
_reflns_threshold_expression >2sigma(I)
_cod_data_source_file ja060477wsi20060407_043921_ScTHMD3.cif
_cod_data_source_block c2c8
_cod_original_cell_volume 7536.3(18)
_cod_database_code 4110801

loop_
_symmetry_equiv_pos_as_xyz
'x, y, z'
'-x, y, -z+1/2'
'x+1/2, y+1/2, z'
'-x+1/2, y+1/2, -z+1/2'
'-x, -y, -z'
'x, -y, z-1/2'
'-x+1/2, -y+1/2, -z'
'x+1/2, -y+1/2, z-1/2'

loop_
_atom_site_label
_atom_site_type_symbol
_atom_site_fract_x
_atom_site_fract_y
_atom_site_fract_z
_atom_site_U_iso_or_equiv
_atom_site_adp_type
_atom_site_occupancy
_atom_site_symmetry_multiplicity
_atom_site_calc_flag
_atom_site_refinement_flags
_atom_site_disorder_assembly
_atom_site_disorder_group
C11 C -0.0507(2) 0.1335(3) 0.3436(2) 0.0284(12) Uani 1 1 d . A .
C12 C 0.0061(3) 0.1033(3) 0.3943(2) 0.0333(13) Uani 1 1 d . . .
H12 H 0.0025 0.1046 0.4338 0.040 Uiso 1 1 calc R . .
C13 C 0.0676(2) 0.0716(3) 0.3909(2) 0.0283(12) Uani 1 1 d . A .
C21 C -0.0510(2) -0.1051(3) 0.2661(2) 0.0283(12) Uani 1 1 d . A .
C22 C 0.0000 -0.1432(4) 0.2500 0.0307(17) Uani 1 2 d S . .
H22 H 0.0000 -0.1978 0.2500 0.037 Uiso 1 2 calc SR . .
C31 C -0.0558(3) 0.5724(3) 0.3538(2) 0.0308(12) Uani 1 1 d . . .
C32 C 0.0090(3) 0.6016(3) 0.3956(2) 0.0329(13) Uani 1 1 d . . .
H32 H 0.0170 0.6024 0.4385 0.039 Uiso 1 1 calc R . .
C33 C 0.0632(2) 0.6297(3) 0.3777(2) 0.0275(12) Uani 1 1 d . . .
C41 C -0.0536(3) 0.3925(3) 0.2015(2) 0.0268(12) Uani 1 1 d . . .
C42 C 0.0000 0.3537(4) 0.2500 0.0318(18) Uani 1 2 d S . .
H42 H 0.0000 0.2991 0.2500 0.038 Uiso 1 2 calc SR . .
C110 C -0.1142(3) 0.1714(4) 0.3519(3) 0.0437(15) Uani 1 1 d . . .
C11A C -0.1046(7) 0.2624(8) 0.3437(7) 0.072(2) Uani 0.519(7) 1 d P A 1
H11A H -0.0593 0.2799 0.3758 0.108 Uiso 0.519(7) 1 calc PR A 1
H11B H -0.1448 0.2903 0.3478 0.108 Uiso 0.519(7) 1 calc PR A 1
H11C H -0.1041 0.2722 0.3025 0.108 Uiso 0.519(7) 1 calc PR A 1
C11B C -0.1801(7) 0.1487(9) 0.3048(7) 0.072(2) Uani 0.519(7) 1 d P A 1
H11D H -0.2199 0.1744 0.3113 0.108 Uiso 0.519(7) 1 calc PR A 1
H11E H -0.1857 0.0928 0.3064 0.108 Uiso 0.519(7) 1 calc PR A 1
H11F H -0.1805 0.1632 0.2640 0.108 Uiso 0.519(7) 1 calc PR A 1
C11C C -0.1133(8) 0.1630(9) 0.4179(8) 0.072(2) Uani 0.519(7) 1 d P A 1
H11G H -0.0669 0.1806 0.4484 0.108 Uiso 0.519(7) 1 calc PR A 1
H11H H -0.1205 0.1088 0.4258 0.108 Uiso 0.519(7) 1 calc PR A 1
H11I H -0.1520 0.1941 0.4217 0.108 Uiso 0.519(7) 1 calc PR A 1
C11D C -0.1534(8) 0.2262(10) 0.2990(7) 0.072(2) Uani 0.481(7) 1 d P A 2
H11J H -0.1584 0.2025 0.2594 0.108 Uiso 0.481(7) 1 calc PR A 2
H11K H -0.1260 0.2741 0.3047 0.108 Uiso 0.481(7) 1 calc PR A 2
H11L H -0.2011 0.2374 0.2987 0.108 Uiso 0.481(7) 1 calc PR A 2
C11E C -0.1702(7) 0.0986(10) 0.3398(8) 0.072(2) Uani 0.481(7) 1 d P A 2
H11M H -0.1810 0.0775 0.2982 0.108 Uiso 0.481(7) 1 calc PR A 2
H11N H -0.2147 0.1164 0.3430 0.108 Uiso 0.481(7) 1 calc PR A 2
H11O H -0.1481 0.0586 0.3710 0.108 Uiso 0.481(7) 1 calc PR A 2
C11F C -0.1015(9) 0.2008(10) 0.4133(9) 0.072(2) Uani 0.481(7) 1 d P A 2
H11P H -0.1456 0.2244 0.4133 0.108 Uiso 0.481(7) 1 calc PR A 2
H11Q H -0.0632 0.2396 0.4247 0.108 Uiso 0.481(7) 1 calc PR A 2
H11R H -0.0869 0.1586 0.4434 0.108 Uiso 0.481(7) 1 calc PR A 2
C130 C 0.1285(3) 0.0409(3) 0.4488(2) 0.0384(14) Uani 1 1 d . . .
C13A C 0.1985(6) 0.0805(9) 0.4551(6) 0.066(2) Uani 0.619(19) 1 d PD B 3
H13A H 0.2378 0.0610 0.4920 0.099 Uiso 0.619(19) 1 calc PR B 3
H13B H 0.1937 0.1362 0.4591 0.099 Uiso 0.619(19) 1 calc PR B 3
H13C H 0.2087 0.0698 0.4180 0.099 Uiso 0.619(19) 1 calc PR B 3
C13B C 0.1337(8) -0.0446(7) 0.4391(6) 0.066(2) Uani 0.619(19) 1 d PD B 3
H13D H 0.1724 -0.0667 0.4753 0.099 Uiso 0.619(19) 1 calc PR B 3
H13E H 0.1441 -0.0532 0.4018 0.099 Uiso 0.619(19) 1 calc PR B 3
H13F H 0.0881 -0.0694 0.4338 0.099 Uiso 0.619(19) 1 calc PR B 3
C13C C 0.1161(7) 0.0527(9) 0.5095(6) 0.066(2) Uani 0.619(19) 1 d PD B 3
H13G H 0.1570 0.0317 0.5446 0.099 Uiso 0.619(19) 1 calc PR B 3
H13H H 0.0720 0.0261 0.5064 0.099 Uiso 0.619(19) 1 calc PR B 3
H13I H 0.1115 0.1078 0.5162 0.099 Uiso 0.619(19) 1 calc PR B 3
C13D C 0.1977(10) 0.0485(16) 0.4391(10) 0.066(2) Uani 0.381(19) 1 d PD B 4
H13J H 0.2375 0.0289 0.4758 0.099 Uiso 0.381(19) 1 calc PR B 4
H13K H 0.2062 0.1027 0.4328 0.099 Uiso 0.381(19) 1 calc PR B 4
H13L H 0.1945 0.0187 0.4024 0.099 Uiso 0.381(19) 1 calc PR B 4
C13E C 0.1082(12) -0.0434(11) 0.4538(9) 0.066(2) Uani 0.381(19) 1 d PD B 4
H13M H 0.1453 -0.0673 0.4901 0.099 Uiso 0.381(19) 1 calc PR B 4
H13N H 0.1045 -0.0712 0.4161 0.099 Uiso 0.381(19) 1 calc PR B 4
H13O H 0.0619 -0.0454 0.4583 0.099 Uiso 0.381(19) 1 calc PR B 4
C13F C 0.1350(12) 0.0806(14) 0.5101(9) 0.066(2) Uani 0.381(19) 1 d PD B 4
H13P H 0.1751 0.0580 0.5449 0.099 Uiso 0.381(19) 1 calc PR B 4
H13Q H 0.0903 0.0734 0.5168 0.099 Uiso 0.381(19) 1 calc PR B 4
H13R H 0.1437 0.1358 0.5075 0.099 Uiso 0.381(19) 1 calc PR B 4
C210 C -0.1075(3) -0.1493(3) 0.2823(3) 0.0381(14) Uani 1 1 d . . .
C211 C -0.1812(3) -0.1241(4) 0.2358(3) 0.068(2) Uani 1 1 d . . .
H21A H -0.2188 -0.1511 0.2447 0.103 Uiso 1 1 calc R . .
H21B H -0.1855 -0.1366 0.1935 0.103 Uiso 1 1 calc R . .
H21C H -0.1866 -0.0685 0.2393 0.103 Uiso 1 1 calc R . .
C212 C -0.0993(4) -0.1252(4) 0.3483(3) 0.074(2) Uani 1 1 d . . .
H21D H -0.1350 -0.1524 0.3597 0.110 Uiso 1 1 calc R . .
H21E H -0.1068 -0.0696 0.3493 0.110 Uiso 1 1 calc R . .
H21F H -0.0509 -0.1383 0.3779 0.110 Uiso 1 1 calc R . .
C213 C -0.1021(3) -0.2360(4) 0.2796(3) 0.0639(19) Uani 1 1 d . . .
H21G H -0.1399 -0.2597 0.2904 0.096 Uiso 1 1 calc R . .
H21H H -0.0550 -0.2529 0.3093 0.096 Uiso 1 1 calc R . .
H21I H -0.1081 -0.2517 0.2375 0.096 Uiso 1 1 calc R . .
C310 C -0.1152(3) 0.5463(4) 0.3749(2) 0.0433(15) Uani 1 1 d . . .
C311 C -0.1864(3) 0.5783(5) 0.3309(3) 0.090(3) Uani 1 1 d . . .
H31A H -0.2247 0.5612 0.3440 0.134 Uiso 1 1 calc R . .
H31B H -0.1964 0.5597 0.2886 0.134 Uiso 1 1 calc R . .
H31C H -0.1843 0.6346 0.3314 0.134 Uiso 1 1 calc R . .
C312 C -0.1021(3) 0.5678(5) 0.4417(3) 0.075(2) Uani 1 1 d . . .
H31D H -0.1419 0.5488 0.4520 0.113 Uiso 1 1 calc R . .
H31E H -0.0990 0.6239 0.4462 0.113 Uiso 1 1 calc R . .
H31F H -0.0570 0.5446 0.4698 0.113 Uiso 1 1 calc R . .
C313 C -0.1178(4) 0.4582(4) 0.3701(4) 0.091(3) Uani 1 1 d . . .
H31G H -0.1553 0.4386 0.3833 0.137 Uiso 1 1 calc R . .
H31H H -0.0712 0.4369 0.3971 0.137 Uiso 1 1 calc R . .
H31I H -0.1286 0.4428 0.3270 0.137 Uiso 1 1 calc R . .
C330 C 0.1310(3) 0.6670(3) 0.4253(2) 0.0345(13) Uani 1 1 d . . .
C331 C 0.1195(4) 0.7518(4) 0.4206(3) 0.099(3) Uani 1 1 d . . .
H33A H 0.0782 0.7648 0.4310 0.149 Uiso 1 1 calc R . .
H33B H 0.1103 0.7687 0.3781 0.149 Uiso 1 1 calc R . .
H33C H 0.1625 0.7778 0.4497 0.149 Uiso 1 1 calc R . .
C332 C 0.1466(3) 0.6416(4) 0.4925(3) 0.073(2) Uani 1 1 d . . .
H33D H 0.1549 0.5860 0.4962 0.109 Uiso 1 1 calc R . .
H33E H 0.1053 0.6544 0.5031 0.109 Uiso 1 1 calc R . .
H33F H 0.1894 0.6684 0.5210 0.109 Uiso 1 1 calc R . .
C333 C 0.1947(3) 0.6419(5) 0.4106(3) 0.096(3) Uani 1 1 d . . .
H33G H 0.1999 0.5859 0.4146 0.144 Uiso 1 1 calc R . .
H33H H 0.2385 0.6666 0.4397 0.144 Uiso 1 1 calc R . .
H33I H 0.1869 0.6571 0.3680 0.144 Uiso 1 1 calc R . .
C410 C -0.1132(3) 0.3485(3) 0.1494(2) 0.0338(13) Uani 1 1 d . . .
C411 C -0.1844(3) 0.3723(4) 0.1526(3) 0.066(2) Uani 1 1 d . . .
H41A H -0.1892 0.4284 0.1494 0.098 Uiso 1 1 calc R . .
H41B H -0.1857 0.3553 0.1922 0.098 Uiso 1 1 calc R . .
H41C H -0.2241 0.3485 0.1182 0.098 Uiso 1 1 calc R . .
C412 C -0.1056(3) 0.2625(3) 0.1539(3) 0.0535(17) Uani 1 1 d . . .
H41D H -0.0598 0.2475 0.1517 0.080 Uiso 1 1 calc R . .
H41E H -0.1453 0.2387 0.1195 0.080 Uiso 1 1 calc R . .
H41F H -0.1067 0.2452 0.1936 0.080 Uiso 1 1 calc R . .
C413 C -0.1105(4) 0.3751(4) 0.0878(2) 0.065(2) Uani 1 1 d . . .
H41G H -0.1159 0.4312 0.0844 0.097 Uiso 1 1 calc R . .
H41H H -0.1496 0.3508 0.0531 0.097 Uiso 1 1 calc R . .
H41I H -0.0643 0.3604 0.0863 0.097 Uiso 1 1 calc R . .
O11 O -0.05329(16) 0.13105(19) 0.28814(14) 0.0296(8) Uani 1 1 d . . .
O12 O 0.07664(16) 0.0631(2) 0.34027(14) 0.0317(9) Uani 1 1 d . . .
O21 O -0.05467(17) -0.0331(2) 0.26907(15) 0.0306(8) Uani 1 1 d . . .
O31 O -0.07011(17) 0.5625(2) 0.29616(14) 0.0348(9) Uani 1 1 d . . .
O32 O 0.05954(16) 0.62829(19) 0.32227(14) 0.0275(8) Uani 1 1 d . . .
O41 O -0.05851(17) 0.4646(2) 0.19685(14) 0.0335(9) Uani 1 1 d . . .
Sc1 Sc 0.0000 0.05782(8) 0.2500 0.0250(4) Uani 1 2 d S . .
Sc2 Sc 0.0000 0.55570(8) 0.2500 0.0269(4) Uani 1 2 d S . .

loop_
_atom_site_aniso_label
_atom_site_aniso_U_11
_atom_site_aniso_U_22
_atom_site_aniso_U_33
_atom_site_aniso_U_23
_atom_site_aniso_U_13
_atom_site_aniso_U_12
C11 0.028(3) 0.039(3) 0.023(3) 0.000(2) 0.015(2) 0.001(2)
C12 0.033(3) 0.051(4) 0.018(3) 0.005(2) 0.013(2) 0.006(3)
C13 0.026(3) 0.036(3) 0.021(3) -0.001(2) 0.006(2) -0.004(2)
C21 0.022(3) 0.048(4) 0.013(3) 0.002(2) 0.006(2) 0.000(2)
C22 0.027(4) 0.032(5) 0.035(4) 0.000 0.014(3) 0.000
C31 0.032(3) 0.043(3) 0.019(3) 0.003(2) 0.011(2) 0.002(2)
C32 0.029(3) 0.056(4) 0.016(3) -0.005(2) 0.010(2) -0.009(3)
C33 0.026(3) 0.036(3) 0.019(3) -0.004(2) 0.006(2) 0.002(2)
C41 0.032(3) 0.037(3) 0.015(3) 0.000(2) 0.013(2) 0.001(2)
C42 0.032(4) 0.034(5) 0.021(4) 0.000 0.003(3) 0.000
C110 0.037(3) 0.067(4) 0.032(3) 0.003(3) 0.019(3) 0.016(3)
C11A 0.056(4) 0.095(6) 0.077(5) -0.006(4) 0.039(3) 0.021(4)
C11B 0.056(4) 0.095(6) 0.077(5) -0.006(4) 0.039(3) 0.021(4)
C11C 0.056(4) 0.095(6) 0.077(5) -0.006(4) 0.039(3) 0.021(4)
C11D 0.056(4) 0.095(6) 0.077(5) -0.006(4) 0.039(3) 0.021(4)
C11E 0.056(4) 0.095(6) 0.077(5) -0.006(4) 0.039(3) 0.021(4)
C11F 0.056(4) 0.095(6) 0.077(5) -0.006(4) 0.039(3) 0.021(4)
C130 0.031(3) 0.051(4) 0.024(3) 0.006(3) 0.000(2) 0.001(3)
C13A 0.048(3) 0.103(6) 0.034(3) 0.016(3) 0.002(3) 0.011(3)
C13B 0.048(3) 0.103(6) 0.034(3) 0.016(3) 0.002(3) 0.011(3)
C13C 0.048(3) 0.103(6) 0.034(3) 0.016(3) 0.002(3) 0.011(3)
C13D 0.048(3) 0.103(6) 0.034(3) 0.016(3) 0.002(3) 0.011(3)
C13E 0.048(3) 0.103(6) 0.034(3) 0.016(3) 0.002(3) 0.011(3)
C13F 0.048(3) 0.103(6) 0.034(3) 0.016(3) 0.002(3) 0.011(3)
C210 0.031(3) 0.044(4) 0.045(4) 0.004(3) 0.020(3) -0.001(3)
C211 0.033(3) 0.080(5) 0.088(6) 0.015(4) 0.020(4) -0.001(3)
C212 0.086(5) 0.099(6) 0.062(5) -0.003(4) 0.058(4) -0.024(5)
C213 0.058(4) 0.059(5) 0.093(5) 0.007(4) 0.048(4) -0.010(4)
C310 0.032(3) 0.069(4) 0.029(3) 0.001(3) 0.011(2) -0.009(3)
C311 0.029(3) 0.168(8) 0.072(5) 0.045(5) 0.021(3) 0.003(4)
C312 0.059(4) 0.140(7) 0.041(4) -0.012(4) 0.036(3) -0.022(5)
C313 0.110(6) 0.099(7) 0.093(6) -0.008(5) 0.070(5) -0.040(5)
C330 0.028(3) 0.050(4) 0.023(3) -0.006(2) 0.006(2) -0.006(2)
C331 0.088(6) 0.074(6) 0.082(6) -0.010(5) -0.027(5) -0.031(5)
C332 0.058(4) 0.125(7) 0.024(3) -0.011(4) 0.003(3) -0.031(4)
C333 0.027(3) 0.196(10) 0.055(5) -0.039(5) 0.006(3) -0.006(5)
C410 0.027(3) 0.047(4) 0.015(3) 0.001(2) -0.006(2) -0.001(2)
C411 0.026(3) 0.082(5) 0.070(5) -0.005(4) -0.002(3) -0.006(3)
C412 0.051(4) 0.044(4) 0.037(3) -0.004(3) -0.014(3) -0.009(3)
C413 0.088(5) 0.075(5) 0.014(3) -0.009(3) 0.001(3) -0.025(4)
O11 0.0253(18) 0.049(2) 0.0140(17) 0.0011(16) 0.0072(14) 0.0091(16)
O12 0.0241(18) 0.054(2) 0.0156(18) 0.0014(17) 0.0063(14) 0.0088(16)
O21 0.035(2) 0.036(2) 0.029(2) 0.0011(16) 0.0214(16) 0.0004(16)
O31 0.0293(18) 0.059(3) 0.0144(18) -0.0059(17) 0.0067(14) -0.0113(18)
O32 0.0292(18) 0.040(2) 0.0133(17) -0.0054(15) 0.0080(14) -0.0060(16)
O41 0.039(2) 0.037(2) 0.0127(18) 0.0004(15) -0.0032(15) -0.0001(17)
Sc1 0.0256(7) 0.0389(9) 0.0120(7) 0.000 0.0088(5) 0.000
Sc2 0.0323(8) 0.0360(9) 0.0100(7) 0.000 0.0054(6) 0.000

loop_
_atom_type_symbol
_atom_type_description
_atom_type_scat_dispersion_real
_atom_type_scat_dispersion_imag
_atom_type_scat_source
C C 0.0033 0.0016 'International Tables Vol C Tables 4.2.6.8 and 6.1.1.4'
H H 0.0000 0.0000 'International Tables Vol C Tables 4.2.6.8 and 6.1.1.4'
O O 0.0106 0.0060 'International Tables Vol C Tables 4.2.6.8 and 6.1.1.4'
Sc Sc 0.2519 0.3716 'International Tables Vol C Tables 4.2.6.8 and 6.1.1.4'

loop_
_geom_angle_atom_site_label_1
_geom_angle_atom_site_label_2
_geom_angle_atom_site_label_3
_geom_angle
_geom_angle_site_symmetry_1
_geom_angle_site_symmetry_3
O11 C11 C12 123.3(4) . .
O11 C11 C110 115.9(4) . .
C12 C11 C110 120.9(4) . .
C13 C12 C11 124.1(5) . .
O12 C13 C12 123.5(4) . .
O12 C13 C130 115.2(4) . .
C12 C13 C130 121.3(4) . .
O21 C21 C22 123.7(5) . .
O21 C21 C210 114.7(4) . .
C22 C21 C210 121.6(5) . .
C21 C22 C21 123.1(7) 2 .
O31 C31 C32 123.8(4) . .
O31 C31 C310 114.4(4) . .
C32 C31 C310 121.7(4) . .
C31 C32 C33 123.4(4) . .
O32 C33 C32 123.6(4) . .
O32 C33 C330 115.5(4) . .
C32 C33 C330 120.9(4) . .
O41 C41 C42 124.0(5) . .
O41 C41 C410 114.5(4) . .
C42 C41 C410 121.5(5) . .
C41 C42 C41 122.4(7) 2 .
C11B C110 C11F 128.4(10) . .
C11B C110 C11D 60.4(8) . .
C11F C110 C11D 114.8(9) . .
C11B C110 C11 111.6(7) . .
C11F C110 C11 116.3(8) . .
C11D C110 C11 111.8(6) . .
C11B C110 C11C 113.2(9) . .
C11F C110 C11C 27.8(8) . .
C11D C110 C11C 132.3(9) . .
C11 C110 C11C 113.6(7) . .
C11B C110 C11A 107.5(9) . .
C11F C110 C11A 77.7(9) . .
C11D C110 C11A 48.5(7) . .
C11 C110 C11A 105.4(6) . .
C11C C110 C11A 104.8(9) . .
C11B C110 C11E 43.6(7) . .
C11F C110 C11E 106.8(9) . .
C11D C110 C11E 103.6(9) . .
C11 C110 C11E 101.6(6) . .
C11C C110 C11E 80.8(8) . .
C11A C110 C11E 147.0(8) . .
C13D C130 C13B 86.5(10) . .
C13D C130 C13A 25.4(9) . .
C13B C130 C13A 109.9(7) . .
C13D C130 C13 108.2(8) . .
C13B C130 C13 106.8(6) . .
C13A C130 C13 109.0(6) . .
C13D C130 C13E 112.5(11) . .
C13B C130 C13E 27.3(8) . .
C13A C130 C13E 133.3(10) . .
C13 C130 C13E 104.6(7) . .
C13D C130 C13C 127.9(10) . .
C13B C130 C13C 108.3(7) . .
C13A C130 C13C 108.9(7) . .
C13 C130 C13C 113.9(6) . .
C13E C130 C13C 85.2(9) . .
C13D C130 C13F 110.4(10) . .
C13B C130 C13F 126.3(10) . .
C13A C130 C13F 88.0(9) . .
C13 C130 C13F 114.4(9) . .
C13E C130 C13F 106.7(10) . .
C13C C130 C13F 22.9(9) . .
C213 C210 C211 108.8(5) . .
C213 C210 C21 114.6(5) . .
C211 C210 C21 107.0(4) . .
C213 C210 C212 109.2(5) . .
C211 C210 C212 109.3(5) . .
C21 C210 C212 107.8(4) . .
C311 C310 C312 110.4(6) . .
C311 C310 C31 109.3(5) . .
C312 C310 C31 114.0(5) . .
C311 C310 C313 108.7(6) . .
C312 C310 C313 107.8(5) . .
C31 C310 C313 106.4(5) . .
C331 C330 C333 112.9(6) . .
C331 C330 C33 107.2(4) . .
C333 C330 C33 108.2(4) . .
C331 C330 C332 108.8(5) . .
C333 C330 C332 106.9(5) . .
C33 C330 C332 113.0(5) . .
C412 C410 C411 109.8(5) . .
C412 C410 C413 109.1(5) . .
C411 C410 C413 109.9(5) . .
C412 C410 C41 114.2(4) . .
C411 C410 C41 106.8(4) . .
C413 C410 C41 106.8(4) . .
C11 O11 Sc1 129.0(3) . .
C13 O12 Sc1 128.9(3) . .
C21 O21 Sc1 134.4(3) . .
C31 O31 Sc2 129.1(3) . .
C33 O32 Sc2 128.9(3) . .
C41 O41 Sc2 134.5(3) . .
O21 Sc1 O21 80.56(19) 2 .
O21 Sc1 O11 88.23(13) 2 2
O21 Sc1 O11 165.25(13) . 2
O21 Sc1 O11 165.25(13) 2 .
O21 Sc1 O11 88.23(13) . .
O11 Sc1 O11 104.3(2) 2 .
O21 Sc1 O12 93.80(14) 2 2
O21 Sc1 O12 90.09(13) . 2
O11 Sc1 O12 81.07(12) 2 2
O11 Sc1 O12 95.77(13) . 2
O21 Sc1 O12 90.09(13) 2 .
O21 Sc1 O12 93.80(14) . .
O11 Sc1 O12 95.77(13) 2 .
O11 Sc1 O12 81.07(12) . .
O12 Sc1 O12 174.9(2) 2 .
O41 Sc2 O41 80.56(18) . 2
O41 Sc2 O32 164.97(13) . .
O41 Sc2 O32 87.80(13) 2 .
O41 Sc2 O32 87.80(13) . 2
O41 Sc2 O32 164.97(13) 2 2
O32 Sc2 O32 105.13(19) . 2
O41 Sc2 O31 90.48(13) . .
O41 Sc2 O31 94.47(14) 2 .
O32 Sc2 O31 80.92(12) . .
O32 Sc2 O31 95.11(13) 2 .
O41 Sc2 O31 94.47(14) . 2
O41 Sc2 O31 90.48(13) 2 2
O32 Sc2 O31 95.11(13) . 2
O32 Sc2 O31 80.92(12) 2 2
O31 Sc2 O31 173.5(2) . 2

loop_
_geom_bond_atom_site_label_1
_geom_bond_atom_site_label_2
_geom_bond_distance
_geom_bond_site_symmetry_2
C11 O11 1.274(5) .
C11 C12 1.391(6) .
C11 C110 1.519(7) .
C12 C13 1.388(7) .
C13 O12 1.271(5) .
C13 C130 1.527(7) .
C21 O21 1.258(6) .
C21 C22 1.390(6) .
C21 C210 1.539(7) .
C22 C21 1.390(6) 2
C31 O31 1.273(5) .
C31 C32 1.390(6) .
C31 C310 1.528(7) .
C32 C33 1.399(7) .
C33 O32 1.266(5) .
C33 C330 1.533(6) .
C41 O41 1.259(6) .
C41 C42 1.399(6) .
C41 C410 1.542(6) .
C42 C41 1.399(6) 2
C110 C11B 1.415(14) .
C110 C11F 1.446(18) .
C110 C11D 1.515(15) .
C110 C11C 1.540(17) .
C110 C11A 1.613(15) .
C110 C11E 1.646(16) .
C130 C13D 1.504(19) .
C130 C13B 1.514(12) .
C130 C13A 1.526(13) .
C130 C13E 1.537(19) .
C130 C13C 1.542(13) .
C130 C13F 1.55(2) .
C210 C213 1.514(8) .
C210 C211 1.527(7) .
C210 C212 1.540(8) .
C310 C311 1.512(8) .
C310 C312 1.522(8) .
C310 C313 1.535(9) .
C330 C331 1.491(9) .
C330 C333 1.516(8) .
C330 C332 1.538(7) .
C410 C412 1.502(7) .
C410 C411 1.523(8) .
C410 C413 1.529(7) .
O11 Sc1 2.074(3) .
O12 Sc1 2.077(3) .
O21 Sc1 2.070(3) .
O31 Sc2 2.085(3) .
O32 Sc2 2.076(3) .
O41 Sc2 2.074(3) .
Sc1 O21 2.070(3) 2
Sc1 O11 2.074(3) 2
Sc1 O12 2.077(3) 2
Sc2 O41 2.074(3) 2
Sc2 O32 2.076(3) 2
Sc2 O31 2.085(3) 2
